data_1551662
loop_
_publ_author_name
'SHARMA, Ratika'
'ANTHAL, Sumati'
'PRAKASH, V.'
'SARAVANAN, J.'
'GUPTA, Vivek K.'
'KANT, Rajni'

_publ_section_title
;
 Asymmetric Molecules in the Polymorph of
 2-Amino-4,5,6,7-tetrahydrobenzo-[b]thiophene-3-carbonitrile
;
_journal_issue 0
_journal_name_full 'X-ray Structure Analysis Online'
_journal_page_first 5
_journal_paper_doi 10.2116/xraystruct.30.5
_journal_volume 30
_journal_year 2014
_chemical_formula_moiety 'C9 H10 N2 S'
_chemical_formula_sum 'C9 H10 N2 S'
_chemical_formula_weight 178.25
_chemical_name_systematic
;
2-Amino-4,5,6,7-tetrahydrobenzo[b]thiophene-
3-carbonitrile
;
_space_group_IT_number 14
_space_group_name_Hall '-P 2ybc'
_space_group_name_H-M_alt 'P 1 21/c 1'
_symmetry_cell_setting monoclinic
_symmetry_space_group_name_Hall '-P 2ybc'
_symmetry_space_group_name_H-M 'P 1 21/c 1'
_atom_sites_solution_hydrogens geom
_atom_sites_solution_primary direct
_atom_sites_solution_secondary difmap
_audit_creation_method SHELXL-97
_audit_update_record
;
2013-11-29 # Formatted by publCIF
;
_cell_angle_alpha 90.00
_cell_angle_beta 90.051(9)
_cell_angle_gamma 90.00
_cell_formula_units_Z 8
_cell_length_a 13.3994(11)
_cell_length_b 17.0170(16)
_cell_length_c 7.9319(8)
_cell_measurement_reflns_used 1315
_cell_measurement_temperature 293(2)
_cell_measurement_theta_max 27.3730
_cell_measurement_theta_min 3.8450
_cell_volume 1808.6(3)
_computing_cell_refinement 'CrysAlis Pro (Oxford Diffraction,2010)'
_computing_data_collection 'CrysAlis Pro (Oxford Diffraction,2010)'
_computing_data_reduction 'CrysAlis Red (Oxford Diffraction,2010)'
_computing_molecular_graphics 'ORTEP3 (Farrugia, 2012)'
_computing_publication_material 'PLATON (Spek,2009)'
_computing_structure_refinement 'SHELXL-97 (Sheldrick, 2008)'
_computing_structure_solution 'SHELXS-97 (Sheldrick, 2008)'
_diffrn_ambient_temperature 293(2)
_diffrn_detector_area_resol_mean 16.1049
_diffrn_measured_fraction_theta_full 0.833
_diffrn_measured_fraction_theta_max 0.833
_diffrn_measurement_device_type 'Xcalibur, Sapphire3'
_diffrn_measurement_method 'omega scans'
_diffrn_radiation_monochromator graphite
_diffrn_radiation_source 'fine-focus sealed tube'
_diffrn_radiation_type MoK\a
_diffrn_radiation_wavelength 0.71073
_diffrn_reflns_av_R_equivalents 0.0237
_diffrn_reflns_av_sigmaI/netI 0.0558
_diffrn_reflns_limit_h_max 16
_diffrn_reflns_limit_h_min -10
_diffrn_reflns_limit_k_max 9
_diffrn_reflns_limit_k_min -20
_diffrn_reflns_limit_l_max 9
_diffrn_reflns_limit_l_min -6
_diffrn_reflns_number 4650
_diffrn_reflns_theta_full 26.00
_diffrn_reflns_theta_max 26.00
_diffrn_reflns_theta_min 3.83
_diffrn_standards_decay_% 0
_diffrn_standards_interval_count 0
_diffrn_standards_interval_time 0
_diffrn_standards_number 0
_exptl_absorpt_coefficient_mu 0.301
_exptl_absorpt_correction_T_max 1.00000
_exptl_absorpt_correction_T_min 0.92829
_exptl_absorpt_correction_type multi-scan
_exptl_absorpt_process_details 'crys Alis RED'
_exptl_crystal_colour white
_exptl_crystal_density_diffrn 1.309
_exptl_crystal_density_method 'not measured'
_exptl_crystal_description block
_exptl_crystal_F_000 752
_exptl_crystal_size_max 0.30
_exptl_crystal_size_mid 0.20
_exptl_crystal_size_min 0.20
_refine_diff_density_max 0.427
_refine_diff_density_min -0.326
_refine_diff_density_rms 0.055
_refine_ls_extinction_method none
_refine_ls_goodness_of_fit_ref 1.042
_refine_ls_hydrogen_treatment mixed
_refine_ls_matrix_type full
_refine_ls_number_parameters 233
_refine_ls_number_reflns 2965
_refine_ls_number_restraints 0
_refine_ls_restrained_S_all 1.042
_refine_ls_R_factor_all 0.0929
_refine_ls_R_factor_gt 0.0591
_refine_ls_shift/su_max 0.001
_refine_ls_shift/su_mean 0.000
_refine_ls_structure_factor_coef Fsqd
_refine_ls_weighting_details 'calc w=1/[\s^2^(Fo^2^)+(0.0642P)^2^+1.0843P] where P=(Fo^2^+2Fc^2^)/3'
_refine_ls_weighting_scheme calc
_refine_ls_wR_factor_gt 0.1341
_refine_ls_wR_factor_ref 0.1584
_reflns_number_gt 2024
_reflns_number_total 2965
_reflns_threshold_expression >2sigma(I)
_cod_data_source_file 30_5_1.txt
_cod_data_source_block vpc3
_cod_original_sg_symbol_H-M 'P 21/c'
_cod_database_code 1551662

loop_
_symmetry_equiv_pos_as_xyz
'x, y, z'
'-x, y+1/2, -z+1/2'
'-x, -y, -z'
'x, -y-1/2, z-1/2'

loop_
_atom_site_label
_atom_site_type_symbol
_atom_site_fract_x
_atom_site_fract_y
_atom_site_fract_z
_atom_site_U_iso_or_equiv
_atom_site_adp_type
_atom_site_occupancy
_atom_site_symmetry_multiplicity
_atom_site_calc_flag
_atom_site_refinement_flags
S1A S 0.23850(7) 0.20796(6) 0.66889(14) 0.0510(3) Uani 1 1 d .
S2B S -0.26555(7) 0.10670(7) 0.94571(14) 0.0556(4) Uani 1 1 d .
C2A C 0.0563(2) 0.1702(2) 0.6191(4) 0.0372(8) Uani 1 1 d .
C2B C -0.4456(2) 0.08420(19) 0.8526(4) 0.0356(8) Uani 1 1 d .
C3B C -0.4515(3) 0.12122(19) 1.0156(5) 0.0392(9) Uani 1 1 d .
N2B N -0.5969(2) 0.0457(2) 0.6724(5) 0.0636(11) Uani 1 1 d .
N1A N 0.1723(3) 0.0589(2) 0.6532(5) 0.0569(10) Uani 1 1 d .
C9A C -0.0311(3) 0.1250(2) 0.5943(5) 0.0453(9) Uani 1 1 d .
C1A C 0.1486(3) 0.1361(2) 0.6438(4) 0.0407(9) Uani 1 1 d .
C1B C -0.3495(3) 0.0724(2) 0.7977(5) 0.0416(9) Uani 1 1 d .
N1B N -0.3167(3) 0.0371(2) 0.6556(5) 0.0560(10) Uani 1 1 d .
C8A C 0.1516(3) 0.2830(2) 0.6472(4) 0.0422(9) Uani 1 1 d .
C3A C 0.0590(3) 0.2546(2) 0.6204(4) 0.0395(9) Uani 1 1 d .
C9B C -0.5298(3) 0.0630(2) 0.7540(5) 0.0416(9) Uani 1 1 d .
C4B C -0.5460(3) 0.1411(2) 1.1062(5) 0.0511(10) Uani 1 1 d .
H4B1 H -0.5786 0.0930 1.1415 0.061 Uiso 1 1 calc R
H4B2 H -0.5906 0.1685 1.0299 0.061 Uiso 1 1 calc R
N2A N -0.1002(3) 0.0880(2) 0.5721(5) 0.0675(11) Uani 1 1 d .
C7A C 0.1801(3) 0.3679(2) 0.6539(6) 0.0544(11) Uani 1 1 d .
H7A1 H 0.2232 0.3772 0.7503 0.065 Uiso 1 1 calc R
H7A2 H 0.2166 0.3819 0.5527 0.065 Uiso 1 1 calc R
C4A C -0.0297(3) 0.3074(2) 0.5989(6) 0.0525(11) Uani 1 1 d .
H4A1 H -0.0732 0.3022 0.6960 0.063 Uiso 1 1 calc R
H4A2 H -0.0670 0.2914 0.4998 0.063 Uiso 1 1 calc R
C8B C -0.3608(3) 0.1363(2) 1.0802(5) 0.0474(10) Uani 1 1 d .
C6B C -0.4352(4) 0.1740(3) 1.3507(6) 0.0892(18) Uani 1 1 d .
H6B1 H -0.4431 0.1227 1.4021 0.107 Uiso 1 1 calc R
H6B2 H -0.4271 0.2118 1.4412 0.107 Uiso 1 1 calc R
C5A C 0.0021(4) 0.3926(3) 0.5802(8) 0.0838(17) Uani 1 1 d .
H5A1 H 0.0126 0.4028 0.4612 0.101 Uiso 1 1 calc R
H5A2 H -0.0530 0.4254 0.6162 0.101 Uiso 1 1 calc R
C7B C -0.3408(4) 0.1733(3) 1.2478(5) 0.0664(13) Uani 1 1 d .
H7B1 H -0.3172 0.2267 1.2320 0.080 Uiso 1 1 calc R
H7B2 H -0.2895 0.1440 1.3068 0.080 Uiso 1 1 calc R
C6A C 0.0887(4) 0.4175(3) 0.6680(8) 0.0790(16) Uani 1 1 d .
H6A1 H 0.0717 0.4217 0.7866 0.095 Uiso 1 1 calc R
H6A2 H 0.1054 0.4699 0.6291 0.095 Uiso 1 1 calc R
C5B C -0.5261(4) 0.1926(3) 1.2609(6) 0.0850(16) Uani 1 1 d .
H5B1 H -0.5232 0.2471 1.2250 0.102 Uiso 1 1 calc R
H5B2 H -0.5819 0.1875 1.3379 0.102 Uiso 1 1 calc R
H2B H -0.362(3) 0.022(2) 0.577(5) 0.065(12) Uiso 1 1 d .
H1A H 0.127(3) 0.023(2) 0.620(5) 0.060(12) Uiso 1 1 d .
H2A H 0.231(3) 0.043(2) 0.666(5) 0.059(13) Uiso 1 1 d .
H1B H -0.260(3) 0.038(3) 0.633(6) 0.070(16) Uiso 1 1 d .

loop_
_atom_site_aniso_label
_atom_site_aniso_U_11
_atom_site_aniso_U_22
_atom_site_aniso_U_33
_atom_site_aniso_U_23
_atom_site_aniso_U_13
_atom_site_aniso_U_12
S1A 0.0288(5) 0.0481(5) 0.0762(8) -0.0089(5) -0.0064(5) -0.0018(4)
S2B 0.0295(6) 0.0743(7) 0.0629(7) -0.0167(6) -0.0097(5) -0.0006(5)
C2A 0.0270(19) 0.0412(19) 0.043(2) -0.0026(17) 0.0009(16) -0.0040(15)
C2B 0.0271(19) 0.0340(17) 0.046(2) -0.0005(16) -0.0036(16) 0.0013(14)
C3B 0.036(2) 0.0355(18) 0.046(2) -0.0018(17) 0.0011(18) 0.0053(16)
N2B 0.038(2) 0.071(2) 0.082(3) -0.012(2) -0.018(2) 0.0020(17)
N1A 0.039(2) 0.045(2) 0.086(3) -0.0087(18) -0.010(2) 0.0012(17)
C9A 0.034(2) 0.047(2) 0.055(2) -0.0028(19) 0.0050(19) 0.0018(18)
C1A 0.033(2) 0.043(2) 0.046(2) -0.0067(17) 0.0005(18) -0.0038(16)
C1B 0.031(2) 0.044(2) 0.050(2) -0.0014(19) -0.0047(18) 0.0009(16)
N1B 0.031(2) 0.081(3) 0.056(2) -0.022(2) 0.0014(19) -0.0006(19)
C8A 0.036(2) 0.043(2) 0.048(2) -0.0047(17) -0.0023(18) -0.0015(16)
C3A 0.033(2) 0.044(2) 0.041(2) -0.0012(17) -0.0003(17) 0.0030(16)
C9B 0.031(2) 0.0422(19) 0.052(2) -0.0021(18) 0.0009(18) 0.0029(16)
C4B 0.048(3) 0.049(2) 0.057(2) 0.002(2) 0.008(2) 0.0103(19)
N2A 0.039(2) 0.068(2) 0.095(3) -0.005(2) 0.004(2) -0.0152(18)
C7A 0.050(3) 0.047(2) 0.066(3) -0.003(2) -0.006(2) -0.0058(19)
C4A 0.038(2) 0.056(2) 0.064(3) 0.003(2) -0.004(2) 0.0065(18)
C8B 0.044(2) 0.050(2) 0.048(2) -0.0078(19) -0.0053(19) 0.0020(18)
C6B 0.103(5) 0.101(4) 0.064(3) -0.036(3) -0.006(3) 0.028(4)
C5A 0.070(3) 0.053(3) 0.128(5) -0.009(3) -0.033(3) 0.016(2)
C7B 0.069(3) 0.075(3) 0.054(3) -0.019(2) -0.013(3) 0.007(3)
C6A 0.060(3) 0.050(3) 0.127(5) 0.005(3) 0.002(3) 0.001(2)
C5B 0.088(4) 0.105(4) 0.062(3) -0.018(3) 0.013(3) 0.025(3)

loop_
_atom_type_symbol
_atom_type_description
_atom_type_scat_dispersion_real
_atom_type_scat_dispersion_imag
_atom_type_scat_source
C C 0.0033 0.0016 'International Tables Vol C Tables 4.2.6.8 and 6.1.1.4'
H H 0.0000 0.0000 'International Tables Vol C Tables 4.2.6.8 and 6.1.1.4'
N N 0.0061 0.0033 'International Tables Vol C Tables 4.2.6.8 and 6.1.1.4'
S S 0.1246 0.1234 'International Tables Vol C Tables 4.2.6.8 and 6.1.1.4'

loop_
_geom_angle_atom_site_label_1
_geom_angle_atom_site_label_2
_geom_angle_atom_site_label_3
_geom_angle
C1A S1A C8A 92.38(17)
C1B S2B C8B 92.10(18)
C1A C2A C9A 122.2(3)
C1A C2A C3A 113.4(3)
C9A C2A C3A 124.4(3)
C1B C2B C9B 122.2(3)
C1B C2B C3B 113.6(3)
C9B C2B C3B 124.1(3)
C8B C3B C2B 112.0(3)
C8B C3B C4B 122.7(3)
C2B C3B C4B 125.3(3)
C1A N1A H1A 119(2)
C1A N1A H2A 122(3)
H1A N1A H2A 117(4)
N2A C9A C2A 178.6(5)
N1A C1A C2A 128.8(3)
N1A C1A S1A 121.1(3)
C2A C1A S1A 110.1(3)
N1B C1B C2B 129.3(3)
N1B C1B S2B 120.4(3)
C2B C1B S2B 110.2(3)
C1B N1B H2B 119(3)
C1B N1B H1B 120(3)
H2B N1B H1B 120(4)
C3A C8A C7A 126.0(3)
C3A C8A S1A 111.6(3)
C7A C8A S1A 122.4(3)
C8A C3A C2A 112.5(3)
C8A C3A C4A 122.2(3)
C2A C3A C4A 125.3(3)
N2B C9B C2B 179.0(5)
C3B C4B C5B 111.6(4)
C3B C4B H4B1 109.3
C5B C4B H4B1 109.3
C3B C4B H4B2 109.3
C5B C4B H4B2 109.3
H4B1 C4B H4B2 108.0
C6A C7A C8A 109.9(3)
C6A C7A H7A1 109.7
C8A C7A H7A1 109.7
C6A C7A H7A2 109.7
C8A C7A H7A2 109.7
H7A1 C7A H7A2 108.2
C3A C4A C5A 111.1(3)
C3A C4A H4A1 109.4
C5A C4A H4A1 109.4
C3A C4A H4A2 109.4
C5A C4A H4A2 109.4
H4A1 C4A H4A2 108.0
C3B C8B C7B 125.5(4)
C3B C8B S2B 112.0(3)
C7B C8B S2B 122.4(3)
C5B C6B C7B 116.2(5)
C5B C6B H6B1 108.2
C7B C6B H6B1 108.2
C5B C6B H6B2 108.2
C7B C6B H6B2 108.2
H6B1 C6B H6B2 107.4
C6A C5A C4A 117.9(4)
C6A C5A H5A1 107.8
C4A C5A H5A1 107.8
C6A C5A H5A2 107.8
C4A C5A H5A2 107.8
H5A1 C5A H5A2 107.2
C8B C7B C6B 109.6(4)
C8B C7B H7B1 109.8
C6B C7B H7B1 109.8
C8B C7B H7B2 109.8
C6B C7B H7B2 109.8
H7B1 C7B H7B2 108.2
C5A C6A C7A 117.7(4)
C5A C6A H6A1 107.9
C7A C6A H6A1 107.9
C5A C6A H6A2 107.9
C7A C6A H6A2 107.9
H6A1 C6A H6A2 107.2
C6B C5B C4B 114.5(4)
C6B C5B H5B1 108.6
C4B C5B H5B1 108.6
C6B C5B H5B2 108.6
C4B C5B H5B2 108.6
H5B1 C5B H5B2 107.6

loop_
_geom_bond_atom_site_label_1
_geom_bond_atom_site_label_2
_geom_bond_distance
S1A C1A 1.727(3)
S1A C8A 1.737(4)
S2B C1B 1.726(3)
S2B C8B 1.739(4)
C2A C1A 1.379(5)
C2A C9A 1.416(5)
C2A C3A 1.436(5)
C2B C1B 1.374(5)
C2B C9B 1.419(4)
C2B C3B 1.441(5)
C3B C8B 1.343(5)
C3B C4B 1.495(5)
N2B C9B 1.146(4)
N1A C1A 1.353(5)
N1A H1A 0.89(4)
N1A H2A 0.84(4)
C9A N2A 1.133(5)
C1B N1B 1.351(5)
N1B H2B 0.91(4)
N1B H1B 0.78(5)
C8A C3A 1.348(5)
C8A C7A 1.495(5)
C3A C4A 1.499(5)
C4B C5B 1.531(6)
C4B H4B1 0.9700
C4B H4B2 0.9700
C7A C6A 1.492(6)
C7A H7A1 0.9700
C7A H7A2 0.9700
C4A C5A 1.520(6)
C4A H4A1 0.9700
C4A H4A2 0.9700
C8B C7B 1.495(5)
C6B C5B 1.446(6)
C6B C7B 1.506(7)
C6B H6B1 0.9700
C6B H6B2 0.9700
C5A C6A 1.417(6)
C5A H5A1 0.9700
C5A H5A2 0.9700
C7B H7B1 0.9700
C7B H7B2 0.9700
C6A H6A1 0.9700
C6A H6A2 0.9700
C5B H5B1 0.9700
C5B H5B2 0.9700

loop_
_geom_torsion_atom_site_label_1
_geom_torsion_atom_site_label_2
_geom_torsion_atom_site_label_3
_geom_torsion_atom_site_label_4
_geom_torsion
C1B C2B C3B C8B -0.2(5)
C9B C2B C3B C8B -178.8(3)
C1B C2B C3B C4B -180.0(3)
C9B C2B C3B C4B 1.4(6)
C1A C2A C9A N2A -48(20)
C3A C2A C9A N2A 132(19)
C9A C2A C1A N1A -1.9(6)
C3A C2A C1A N1A 178.5(4)
C9A C2A C1A S1A 179.8(3)
C3A C2A C1A S1A 0.1(4)
C8A S1A C1A N1A -178.2(3)
C8A S1A C1A C2A 0.3(3)
C9B C2B C1B N1B -4.1(6)
C3B C2B C1B N1B 177.3(4)
C9B C2B C1B S2B 178.6(3)
C3B C2B C1B S2B 0.0(4)
C8B S2B C1B N1B -177.4(3)
C8B S2B C1B C2B 0.2(3)
C1A S1A C8A C3A -0.6(3)
C1A S1A C8A C7A -179.2(3)
C7A C8A C3A C2A 179.3(4)
S1A C8A C3A C2A 0.8(4)
C7A C8A C3A C4A -2.0(6)
S1A C8A C3A C4A 179.5(3)
C1A C2A C3A C8A -0.6(5)
C9A C2A C3A C8A 179.8(4)
C1A C2A C3A C4A -179.2(4)
C9A C2A C3A C4A 1.1(6)
C1B C2B C9B N2B -8(24)
C3B C2B C9B N2B 170(100)
C8B C3B C4B C5B 10.3(5)
C2B C3B C4B C5B -169.9(4)
C3A C8A C7A C6A 13.6(6)
S1A C8A C7A C6A -168.1(3)
C8A C3A C4A C5A 10.2(6)
C2A C3A C4A C5A -171.3(4)
C2B C3B C8B C7B -179.2(4)
C4B C3B C8B C7B 0.6(6)
C2B C3B C8B S2B 0.3(4)
C4B C3B C8B S2B -179.9(3)
C1B S2B C8B C3B -0.3(3)
C1B S2B C8B C7B 179.3(4)
C3A C4A C5A C6A -32.8(7)
C3B C8B C7B C6B 13.2(6)
S2B C8B C7B C6B -166.3(3)
C5B C6B C7B C8B -40.3(6)
C4A C5A C6A C7A 48.4(8)
C8A C7A C6A C5A -36.0(6)
C7B C6B C5B C4B 54.3(7)
C3B C4B C5B C6B -36.7(6)
